data_7234065
loop_
_publ_author_name
'Takaaki Hiramatsu'
'Yukihiro Yoshida'
'Gunzi Saito'
'Akihiro Otsuka'
'Hideki Yamochi'
'Mitsuhiko Maesato'
'Yasuhiro Shimizu'
'Hiroshi Ito'
'Hideo Kishida'

_publ_section_title
;
 Quantum spin liquid: design of a quantum spin liquid next to a
 superconducting state based on a dimer-type ET Mott insulator
;
_journal_name_full 'Journal of Materials Chemistry C'
_journal_page_first 1378
_journal_page_last 1388
_journal_paper_doi 10.1039/C4TC01701C
_journal_volume 3
_journal_year 2015
_chemical_formula_moiety '2(C10 H8 S8), (I3)'
_chemical_formula_sum 'C20 H16 I3 S16'
_chemical_formula_weight 1149.99
_chemical_name_common (ET)2I3
_space_group_IT_number 14
_space_group_name_Hall '-P 2ybc'
_space_group_name_H-M_alt 'P 1 21/c 1'
_symmetry_cell_setting monoclinic
_symmetry_space_group_name_Hall '-P 2ybc'
_symmetry_space_group_name_H-M 'P 1 21/c 1'
_atom_sites_solution_hydrogens geom
_atom_sites_solution_primary direct
_atom_sites_solution_secondary difmap
_cell_angle_alpha 90.00
_cell_angle_beta 109.0910(10)
_cell_angle_gamma 90.00
_cell_formula_units_Z 2
_cell_length_a 16.2595(10)
_cell_length_b 8.4332(5)
_cell_length_c 12.7668(8)
_cell_measurement_temperature 100(2)
_cell_volume 1654.30(18)
_computing_cell_refinement 'Bruker SAINT'
_computing_data_collection 'Bruker APEX2'
_computing_data_reduction 'Bruker SAINT'
_computing_molecular_graphics 'Bruker SHELXTL'
_computing_publication_material 'Bruker SHELXTL'
_computing_structure_refinement 'SHELXL-97 (Sheldrick, 2008)'
_computing_structure_solution 'SHELXS-97 (Sheldrick, 2008)'
_diffrn_ambient_temperature 100(2)
_diffrn_detector_area_resol_mean 8.333
_diffrn_measured_fraction_theta_full 0.990
_diffrn_measured_fraction_theta_max 0.990
_diffrn_measurement_device_type 'Bruker APEXII CCD area detector'
_diffrn_measurement_method '\f and \w scans'
_diffrn_radiation_monochromator graphite
_diffrn_radiation_source 'fine-focus sealed tube'
_diffrn_radiation_type MoK\a
_diffrn_radiation_wavelength 0.71073
_diffrn_reflns_av_R_equivalents 0.0129
_diffrn_reflns_av_sigmaI/netI 0.0137
_diffrn_reflns_limit_h_max 12
_diffrn_reflns_limit_h_min -20
_diffrn_reflns_limit_k_max 10
_diffrn_reflns_limit_k_min -10
_diffrn_reflns_limit_l_max 16
_diffrn_reflns_limit_l_min -15
_diffrn_reflns_number 8709
_diffrn_reflns_theta_full 27.00
_diffrn_reflns_theta_max 27.00
_diffrn_reflns_theta_min 1.33
_exptl_absorpt_coefficient_mu 3.862
_exptl_absorpt_correction_T_max 0.6337
_exptl_absorpt_correction_T_min 0.2483
_exptl_absorpt_correction_type numerical
_exptl_absorpt_process_details
;
APEX2 Software
;
_exptl_crystal_colour black
_exptl_crystal_density_diffrn 2.309
_exptl_crystal_density_method 'not measured'
_exptl_crystal_description 'hexagonal thick plate'
_exptl_crystal_F_000 1102
_exptl_crystal_preparation 'Magnetic properties, electronic property'
_exptl_crystal_size_max 0.50
_exptl_crystal_size_mid 0.28
_exptl_crystal_size_min 0.13
_refine_diff_density_max 0.384
_refine_diff_density_min -0.760
_refine_diff_density_rms 0.099
_refine_ls_extinction_method none
_refine_ls_goodness_of_fit_ref 1.147
_refine_ls_hydrogen_treatment constr
_refine_ls_matrix_type full
_refine_ls_number_parameters 178
_refine_ls_number_reflns 3579
_refine_ls_number_restraints 0
_refine_ls_restrained_S_all 1.147
_refine_ls_R_factor_all 0.0158
_refine_ls_R_factor_gt 0.0152
_refine_ls_shift/su_max 0.001
_refine_ls_shift/su_mean 0.000
_refine_ls_structure_factor_coef Fsqd
_refine_ls_weighting_details 'calc w=1/[\s^2^(Fo^2^)+(0.0178P)^2^+1.1648P] where P=(Fo^2^+2Fc^2^)/3'
_refine_ls_weighting_scheme calc
_refine_ls_wR_factor_gt 0.0380
_refine_ls_wR_factor_ref 0.0383
_reflns_number_gt 3488
_reflns_number_total 3579
_reflns_threshold_expression >2sigma(I)
_cod_data_source_file 1000021.cif
_cod_data_source_block PCOD1000021
_cod_depositor_comments
;
The following automatic conversions were performed:

data item '_exptl_absorpt_correction_type' value 'Numerical' was
changed to 'numerical' in accordance with the built-in table derived
from the CIF Core dictionary named 'cif_core.dic' version 2.4.5 last
updated on 2014-11-21.

data item '_symmetry_cell_setting' value 'Monoclinic' was changed to
'monoclinic' in accordance with the built-in table derived from the
CIF Core dictionary named 'cif_core.dic' version 2.4.5 last updated
on 2014-11-21.

Automatic conversion script
Id: cif_fix_values 6909 2019-04-08 15:41:33Z antanas 
;
_cod_original_sg_symbol_H-M 'P2(1)/c  '
_cod_database_code 7234065

loop_
_symmetry_equiv_pos_as_xyz
'x, y, z'
'-x, y+1/2, -z+1/2'
'-x, -y, -z'
'x, -y-1/2, z-1/2'

loop_
_atom_site_label
_atom_site_type_symbol
_atom_site_fract_x
_atom_site_fract_y
_atom_site_fract_z
_atom_site_U_iso_or_equiv
_atom_site_adp_type
_atom_site_occupancy
_atom_site_symmetry_multiplicity
_atom_site_calc_flag
_atom_site_refinement_flags
_atom_site_disorder_assembly
_atom_site_disorder_group
C1 C 0.46514(10) 0.13709(19) 0.40275(13) 0.0118(3) Uani 1 1 d . . .
C2 C 0.53695(10) 0.13714(19) 0.36991(13) 0.0114(3) Uani 1 1 d . . .
C3 C 0.35025(11) 0.21898(19) 0.49070(14) 0.0126(3) Uani 1 1 d . . .
C4 C 0.31126(11) 0.10585(19) 0.41628(14) 0.0131(3) Uani 1 1 d . . .
C5 C 0.68524(10) 0.20880(19) 0.34835(13) 0.0116(3) Uani 1 1 d . . .
C6 C 0.65224(10) 0.09161(19) 0.27426(13) 0.0115(3) Uani 1 1 d . . .
C7 C 0.20837(12) 0.2256(2) 0.56004(16) 0.0194(4) Uani 1 1 d . . .
H7A H 0.2238 0.1246 0.6030 0.023 Uiso 1 1 calc R . .
H7B H 0.1716 0.2898 0.5935 0.023 Uiso 1 1 calc R . .
C8 C 0.15548(12) 0.1866(2) 0.44108(15) 0.0189(3) Uani 1 1 d . . .
H8A H 0.1475 0.2855 0.3957 0.023 Uiso 1 1 calc R . .
H8B H 0.0965 0.1493 0.4387 0.023 Uiso 1 1 calc R . .
C9 C 0.84258(11) 0.1737(2) 0.31802(14) 0.0155(3) Uani 1 1 d . . .
H9A H 0.8989 0.2235 0.3202 0.019 Uiso 1 1 calc R . .
H9B H 0.8564 0.0773 0.3663 0.019 Uiso 1 1 calc R . .
C10 C 0.79353(12) 0.1231(2) 0.19970(15) 0.0181(3) Uani 1 1 d . . .
H10A H 0.8343 0.0630 0.1704 0.022 Uiso 1 1 calc R . .
H10B H 0.7751 0.2205 0.1532 0.022 Uiso 1 1 calc R . .
S1 S 0.45872(3) 0.26434(5) 0.50734(3) 0.01311(8) Uani 1 1 d . . .
S2 S 0.37533(3) 0.01502(5) 0.34616(3) 0.01230(8) Uani 1 1 d . . .
S3 S 0.62266(3) 0.26718(5) 0.43004(3) 0.01260(8) Uani 1 1 d . . .
S4 S 0.55099(3) 0.01249(5) 0.26821(3) 0.01240(8) Uani 1 1 d . . .
S5 S 0.30688(3) 0.33345(5) 0.57347(4) 0.01766(9) Uani 1 1 d . . .
S6 S 0.20457(3) 0.03668(6) 0.37926(5) 0.02470(11) Uani 1 1 d . . .
S7 S 0.78275(3) 0.31228(5) 0.37396(3) 0.01417(8) Uani 1 1 d . . .
S8 S 0.69831(3) 0.00158(5) 0.18349(3) 0.01523(9) Uani 1 1 d . . .
I1 I 0.0000 0.0000 0.0000 0.01603(5) Uani 1 2 d S . .
I2 I -0.000513(7) 0.279309(15) 0.137295(10) 0.02076(4) Uani 1 1 d . . .

loop_
_atom_site_aniso_label
_atom_site_aniso_U_11
_atom_site_aniso_U_22
_atom_site_aniso_U_33
_atom_site_aniso_U_23
_atom_site_aniso_U_13
_atom_site_aniso_U_12
C1 0.0116(7) 0.0121(7) 0.0109(7) -0.0008(6) 0.0025(6) -0.0010(6)
C2 0.0115(7) 0.0110(7) 0.0109(7) -0.0008(6) 0.0025(6) -0.0013(6)
C3 0.0110(8) 0.0128(8) 0.0156(8) 0.0010(6) 0.0066(6) 0.0008(6)
C4 0.0108(7) 0.0119(7) 0.0176(8) 0.0008(6) 0.0059(6) 0.0007(6)
C5 0.0099(7) 0.0129(7) 0.0120(7) 0.0002(6) 0.0034(6) -0.0003(6)
C6 0.0101(7) 0.0130(7) 0.0116(7) 0.0006(6) 0.0040(6) -0.0004(6)
C7 0.0147(8) 0.0237(9) 0.0228(9) 0.0062(7) 0.0105(7) 0.0009(7)
C8 0.0145(8) 0.0193(8) 0.0250(9) 0.0005(7) 0.0094(7) 0.0040(7)
C9 0.0097(7) 0.0161(8) 0.0215(8) -0.0030(7) 0.0059(6) 0.0001(6)
C10 0.0197(8) 0.0181(8) 0.0205(8) -0.0050(7) 0.0119(7) -0.0059(7)
S1 0.01040(19) 0.01456(19) 0.01432(18) -0.00399(14) 0.00399(15) -0.00127(14)
S2 0.01017(18) 0.01394(19) 0.01283(18) -0.00261(14) 0.00381(15) -0.00216(14)
S3 0.01076(19) 0.01337(18) 0.01426(19) -0.00412(14) 0.00490(15) -0.00257(14)
S4 0.01220(19) 0.01320(19) 0.01232(18) -0.00293(14) 0.00473(15) -0.00365(14)
S5 0.0188(2) 0.0155(2) 0.0233(2) -0.00422(16) 0.01329(17) -0.00119(16)
S6 0.0118(2) 0.0190(2) 0.0451(3) -0.0133(2) 0.0118(2) -0.00447(17)
S7 0.01011(18) 0.01453(19) 0.01843(19) -0.00507(15) 0.00541(15) -0.00305(15)
S8 0.0157(2) 0.0169(2) 0.01493(19) -0.00567(15) 0.00760(16) -0.00382(15)
I1 0.00958(8) 0.01736(8) 0.02043(8) 0.00532(6) 0.00392(6) 0.00093(5)
I2 0.01423(7) 0.02462(7) 0.02419(7) -0.00082(4) 0.00733(5) 0.00050(4)

loop_
_atom_type_symbol
_atom_type_description
_atom_type_scat_dispersion_real
_atom_type_scat_dispersion_imag
_atom_type_scat_source
C C 0.0033 0.0016 'International Tables Vol C Tables 4.2.6.8 and 6.1.1.4'
H H 0.0000 0.0000 'International Tables Vol C Tables 4.2.6.8 and 6.1.1.4'
S S 0.1246 0.1234 'International Tables Vol C Tables 4.2.6.8 and 6.1.1.4'
I I -0.4742 1.8119 'International Tables Vol C Tables 4.2.6.8 and 6.1.1.4'

loop_
_geom_angle_atom_site_label_1
_geom_angle_atom_site_label_2
_geom_angle_atom_site_label_3
_geom_angle
_geom_angle_site_symmetry_1
_geom_angle_site_symmetry_3
C2 C1 S2 124.03(13) . .
C2 C1 S1 120.49(12) . .
S2 C1 S1 115.48(9) . .
C1 C2 S3 120.45(12) . .
C1 C2 S4 124.25(13) . .
S3 C2 S4 115.29(9) . .
C4 C3 S5 128.97(13) . .
C4 C3 S1 117.59(13) . .
S5 C3 S1 113.42(9) . .
C3 C4 S6 128.63(13) . .
C3 C4 S2 116.55(13) . .
S6 C4 S2 114.82(9) . .
C6 C5 S7 128.71(13) . .
C6 C5 S3 116.60(13) . .
S7 C5 S3 114.69(9) . .
C5 C6 S8 128.61(13) . .
C5 C6 S4 117.44(13) . .
S8 C6 S4 113.92(9) . .
C8 C7 S5 113.60(13) . .
C8 C7 H7A 108.8 . .
S5 C7 H7A 108.8 . .
C8 C7 H7B 108.8 . .
S5 C7 H7B 108.8 . .
H7A C7 H7B 107.7 . .
C7 C8 S6 113.71(13) . .
C7 C8 H8A 108.8 . .
S6 C8 H8A 108.8 . .
C7 C8 H8B 108.8 . .
S6 C8 H8B 108.8 . .
H8A C8 H8B 107.7 . .
C10 C9 S7 113.45(12) . .
C10 C9 H9A 108.9 . .
S7 C9 H9A 108.9 . .
C10 C9 H9B 108.9 . .
S7 C9 H9B 108.9 . .
H9A C9 H9B 107.7 . .
C9 C10 S8 115.04(12) . .
C9 C10 H10A 108.5 . .
S8 C10 H10A 108.5 . .
C9 C10 H10B 108.5 . .
S8 C10 H10B 108.5 . .
H10A C10 H10B 107.5 . .
C1 S1 C3 94.76(8) . .
C1 S2 C4 95.02(8) . .
C2 S3 C5 95.60(8) . .
C2 S4 C6 95.02(8) . .
C3 S5 C7 100.74(8) . .
C4 S6 C8 100.95(8) . .
C5 S7 C9 100.13(8) . .
C6 S8 C10 102.38(8) . .
I2 I1 I2 180.0 . 3

loop_
_geom_bond_atom_site_label_1
_geom_bond_atom_site_label_2
_geom_bond_distance
_geom_bond_site_symmetry_2
C1 C2 1.363(2) .
C1 S2 1.7390(16) .
C1 S1 1.7427(16) .
C2 S3 1.7419(16) .
C2 S4 1.7427(16) .
C3 C4 1.349(2) .
C3 S5 1.7417(17) .
C3 S1 1.7484(17) .
C4 S6 1.7426(17) .
C4 S2 1.7560(17) .
C5 C6 1.352(2) .
C5 S7 1.7444(17) .
C5 S3 1.7492(17) .
C6 S8 1.7459(17) .
C6 S4 1.7545(16) .
C7 C8 1.517(3) .
C7 S5 1.8006(19) .
C7 H7A 1.0000 .
C7 H7B 1.0000 .
C8 S6 1.8082(18) .
C8 H8A 1.0000 .
C8 H8B 1.0000 .
C9 C10 1.520(2) .
C9 S7 1.8103(17) .
C9 H9A 1.0000 .
C9 H9B 1.0000 .
C10 S8 1.8113(18) .
C10 H10A 1.0000 .
C10 H10B 1.0000 .
I1 I2 2.93773(18) .
I1 I2 2.93776(18) 3

loop_
_geom_torsion_atom_site_label_1
_geom_torsion_atom_site_label_2
_geom_torsion_atom_site_label_3
_geom_torsion_atom_site_label_4
_geom_torsion
_geom_torsion_site_symmetry_1
_geom_torsion_site_symmetry_2
_geom_torsion_site_symmetry_3
_geom_torsion_site_symmetry_4
S2 C1 C2 S3 178.67(9) . . . .
S1 C1 C2 S3 -1.3(2) . . . .
S2 C1 C2 S4 -1.3(2) . . . .
S1 C1 C2 S4 178.74(9) . . . .
S5 C3 C4 S6 -0.4(3) . . . .
S1 C3 C4 S6 -178.85(10) . . . .
S5 C3 C4 S2 179.45(10) . . . .
S1 C3 C4 S2 0.96(19) . . . .
S7 C5 C6 S8 2.3(2) . . . .
S3 C5 C6 S8 -177.99(10) . . . .
S7 C5 C6 S4 -179.46(10) . . . .
S3 C5 C6 S4 0.21(18) . . . .
S5 C7 C8 S6 71.07(16) . . . .
S7 C9 C10 S8 -68.28(16) . . . .
C2 C1 S1 C3 172.68(14) . . . .
S2 C1 S1 C3 -7.27(10) . . . .
C4 C3 S1 C1 3.77(15) . . . .
S5 C3 S1 C1 -174.95(9) . . . .
C2 C1 S2 C4 -172.26(15) . . . .
S1 C1 S2 C4 7.68(10) . . . .
C3 C4 S2 C1 -5.16(14) . . . .
S6 C4 S2 C1 174.67(10) . . . .
C1 C2 S3 C5 -177.91(14) . . . .
S4 C2 S3 C5 2.09(10) . . . .
C6 C5 S3 C2 -1.38(14) . . . .
S7 C5 S3 C2 178.35(9) . . . .
C1 C2 S4 C6 178.01(15) . . . .
S3 C2 S4 C6 -1.99(10) . . . .
C5 C6 S4 C2 1.07(14) . . . .
S8 C6 S4 C2 179.53(9) . . . .
C4 C3 S5 C7 14.43(18) . . . .
S1 C3 S5 C7 -167.03(9) . . . .
C8 C7 S5 C3 -48.80(15) . . . .
C3 C4 S6 C8 12.94(18) . . . .
S2 C4 S6 C8 -166.87(10) . . . .
C7 C8 S6 C4 -47.37(15) . . . .
C6 C5 S7 C9 -21.14(17) . . . .
S3 C5 S7 C9 159.17(9) . . . .
C10 C9 S7 C5 52.82(14) . . . .
C5 C6 S8 C10 -7.74(18) . . . .
S4 C6 S8 C10 174.01(9) . . . .
C9 C10 S8 C6 40.54(15) . . . .
